data_2010652
loop_
_publ_author_name
'Noguchi, Kishie'
'Tamura, Takashi'
'Yuge, Hidetaka'
'Miyamoto, Takeshi Ken'

_publ_section_title
;
 Linkage isomerism of organoplatinum(II) compounds coordinated by two
 1,3-dimethylbarbiturate anions
;
_journal_issue 2
_journal_name_full 'Acta Crystallographica Section C'
_journal_page_first 171
_journal_page_last 173
_journal_paper_doi 10.1107/S0108270199014109
_journal_volume 56
_journal_year 2000
_chemical_formula_iupac '[Pt (C2 H8 N2 )(C6 H7 N2 O3 )2 ], 2H2 O'
_chemical_formula_moiety 'C14 H22 N6 O6 Pt, 2H2 O'
_chemical_formula_sum 'C14 H26 N6 O8 Pt'
_chemical_formula_weight 601.50
_space_group_IT_number 14
_symmetry_cell_setting monoclinic
_symmetry_space_group_name_Hall '-P 2ybc'
_symmetry_space_group_name_H-M 'P 1 21/c 1'
_audit_creation_method SHELXL-97
_cell_angle_alpha 90.00
_cell_angle_beta 107.051(9)
_cell_angle_gamma 90.00
_cell_formula_units_Z 4
_cell_length_a 12.840(2)
_cell_length_b 10.7834(9)
_cell_length_c 14.727(2)
_cell_measurement_reflns_used 25
_cell_measurement_temperature 296(2)
_cell_measurement_theta_max 19.90
_cell_measurement_theta_min 19.09
_cell_volume 1949.5(4)
_computing_cell_refinement 'MSC/AFC Diffractometer Control Software'
_computing_data_collection
;
MSC/AFC Diffractometer Control Software (Molecular Structure Corporation,
1993a)
;
_computing_data_reduction 'TEXSAN PROCESS (Molecular Structure Corporation, 1993b)'
_computing_molecular_graphics 'ORTEPIII (Burnett & Johnson, 1996)'
_computing_publication_material SHELXL97
_computing_structure_refinement 'SHELXL97 (Sheldrick, 1997)'
_computing_structure_solution 'SHELXS97 (Sheldrick, 1990)'
_diffrn_ambient_temperature 296(2)
_diffrn_measured_fraction_theta_full 1.000
_diffrn_measured_fraction_theta_max 1.000
_diffrn_measurement_device_type 'Rigaku AFC7R'
_diffrn_measurement_method \w/2\q
_diffrn_radiation_monochromator graphite
_diffrn_radiation_source 'rotating Mo anticathode'
_diffrn_radiation_type MoK\a
_diffrn_radiation_wavelength .71069
_diffrn_reflns_av_R_equivalents .0257
_diffrn_reflns_av_sigmaI/netI .0414
_diffrn_reflns_limit_h_max 18
_diffrn_reflns_limit_h_min 0
_diffrn_reflns_limit_k_max 0
_diffrn_reflns_limit_k_min -15
_diffrn_reflns_limit_l_max 19
_diffrn_reflns_limit_l_min -20
_diffrn_reflns_number 5892
_diffrn_reflns_theta_full 30.0
_diffrn_reflns_theta_max 30.0
_diffrn_reflns_theta_min 2.4
_diffrn_standards_decay_% .9
_diffrn_standards_interval_count 150
_diffrn_standards_number 3
_exptl_absorpt_coefficient_mu 7.254
_exptl_absorpt_correction_T_max .631
_exptl_absorpt_correction_T_min .390
_exptl_absorpt_correction_type psi-scan
_exptl_absorpt_process_details '(North et al., 1968)'
_exptl_crystal_colour yellow
_exptl_crystal_density_diffrn 2.049
_exptl_crystal_density_meas 2.04
_exptl_crystal_density_method 'flotation in CCl~4~/CHBr~3~'
_exptl_crystal_description prism
_exptl_crystal_F_000 1176
_exptl_crystal_size_max .16
_exptl_crystal_size_mid .16
_exptl_crystal_size_min .07
_refine_diff_density_max .88
_refine_diff_density_min -.94
_refine_ls_extinction_coef .00092(9)
_refine_ls_extinction_method 'SHELXL97 (Sheldrick, 1997)'
_refine_ls_goodness_of_fit_ref 1.016
_refine_ls_hydrogen_treatment mixed
_refine_ls_matrix_type full
_refine_ls_number_parameters 284
_refine_ls_number_reflns 5664
_refine_ls_number_restraints 4
_refine_ls_restrained_S_all 1.015
_refine_ls_R_factor_all .0479
_refine_ls_R_factor_gt .0271
_refine_ls_shift/su_max .003
_refine_ls_shift/su_mean .000
_refine_ls_structure_factor_coef Fsqd
_refine_ls_weighting_details 'calc w = 1/[\s^2^(Fo^2^)+(0.0275P)^2^+0.6000P] where P=(Fo^2^+2Fc^2^)/3'
_refine_ls_weighting_scheme calc
_refine_ls_wR_factor_ref .0653
_reflns_number_gt 4415
_reflns_number_total 5664
_reflns_threshold_expression I>2\s(I)
_cod_data_source_file oa1096.cif
_cod_data_source_block (II)
_cod_original_sg_symbol_H-M 'P 21/c'
_cod_database_code 2010652

loop_
_symmetry_equiv_pos_as_xyz
'x, y, z'
'-x, y+1/2, -z+1/2'
'-x, -y, -z'
'x, -y-1/2, z-1/2'

loop_
_atom_site_label
_atom_site_fract_x
_atom_site_fract_y
_atom_site_fract_z
_atom_site_U_iso_or_equiv
_atom_site_adp_type
_atom_site_calc_flag
_atom_site_refinement_flags
_atom_site_occupancy
_atom_site_disorder_assembly
_atom_site_disorder_group
_atom_site_type_symbol
Pt .729256(11) .195623(13) .579509(9) .02254(5) Uani d . 1 C . Pt
O12 1.0368(3) .1008(3) .4434(3) .0523(9) Uani d . 1 . . O
O14 .9398(3) .4185(4) .6000(3) .0533(9) Uani d . 1 . . O
O16 .6889(3) .2418(4) .3382(2) .0459(8) Uani d . 1 . . O
O22 .3835(3) .2825(4) .6845(3) .0525(10) Uani d . 1 . . O
O24 .6224(3) .4887(3) .5682(2) .0398(7) Uani d . 1 . . O
O26 .4661(3) .1183(3) .4317(2) .0418(8) Uani d . 1 . . O
O1 1.0471(4) .3422(4) .3168(4) .0695(13) Uani d D 1 . . O
H11 1.108(3) .310(6) .327(5) .083 Uiso d D 1 . . H
H12 1.063(6) .412(4) .340(5) .083 Uiso d D 1 . . H
O2 .2689(4) .1927(4) .8260(4) .0746(14) Uani d D 1 . . O
H21 .305(6) .240(6) .804(5) .089 Uiso d D 1 . . H
H22 .307(5) .134(5) .855(4) .089 Uiso d D 1 . . H
N1 .6697(3) .0893(3) .6718(2) .0293(7) Uani d . 1 . . N
H1 .6359 .1388 .7035 .035 Uiso calc R 1 A 1 H
H2 .6208 .0341 .6383 .035 Uiso calc R 1 A 1 H
N2 .8719(3) .0964(3) .6454(2) .0318(7) Uani d . 1 . . N
H7 .9053 .0743 .6020 .038 Uiso calc R 1 B 1 H
H8 .9179 .1442 .6894 .038 Uiso calc R 1 B 1 H
N11 .8601(3) .1640(3) .3930(3) .0360(9) Uani d . 1 . . N
N13 .9870(3) .2583(4) .5237(3) .0367(8) Uani d . 1 . . N
N21 .4327(3) .1915(3) .5646(3) .0319(7) Uani d . 1 . . N
N23 .5151(3) .3778(3) .6361(2) .0314(8) Uani d . 1 . . N
C1 .7621(5) .0219(6) .7413(5) .0343(13) Uani d P .840(12) C 1 C
H3 .7969 .0760 .7941 .041 Uiso calc PR .840(12) C 1 H
H4 .7344 -.0503 .7661 .041 Uiso calc PR .840(12) C 1 H
C2 .8427(4) -.0173(5) .6915(4) .0335(14) Uani d P .840(12) C 1 C
H5 .8111 -.0797 .6440 .040 Uiso calc PR .840(12) C 1 H
H6 .9071 -.0519 .7365 .040 Uiso calc PR .840(12) C 1 H
C10 .747(3) -.011(3) .708(2) .028(7) Uiso d P .160(12) C 2 C
H30 .7432 -.0728 .6596 .033 Uiso calc PR .160(12) C 2 H
H40 .7325 -.0507 .7623 .033 Uiso calc PR .160(12) C 2 H
C20 .859(2) .050(2) .7380(17) .025(6) Uiso d P .160(12) C 2 C
H50 .8613 .1179 .7817 .030 Uiso calc PR .160(12) C 2 H
H60 .9154 -.0095 .7676 .030 Uiso calc PR .160(12) C 2 H
C11 .8411(5) .0824(6) .3094(4) .0589(15) Uani d . 1 . . C
H111 .8963 .0194 .3216 .071 Uiso calc R 1 . . H
H112 .8437 .1305 .2553 .071 Uiso calc R 1 . . H
H113 .7708 .0441 .2969 .071 Uiso calc R 1 . . H
C12 .9655(4) .1692(4) .4527(3) .0350(10) Uani d . 1 . . C
C13 1.1026(4) .2786(6) .5757(4) .0636(18) Uani d . 1 . . C
H131 1.1458 .2710 .5326 .076 Uiso calc R 1 . . H
H132 1.1258 .2179 .6252 .076 Uiso calc R 1 . . H
H133 1.1116 .3602 .6030 .076 Uiso calc R 1 . . H
C14 .9096(4) .3347(4) .5420(3) .0322(9) Uani d . 1 C . C
C15 .7955(3) .3076(4) .4924(3) .0277(8) Uani d . 1 . . C
H15 .7551 .3859 .4800 .033 Uiso calc R 1 C . H
C16 .7753(4) .2393(4) .4025(3) .0322(9) Uani d . 1 C . C
C21 .3463(4) .0982(5) .5553(4) .0440(11) Uani d . 1 . . C
H211 .3435 .0447 .5026 .053 Uiso calc R 1 . . H
H212 .2774 .1393 .5449 .053 Uiso calc R 1 . . H
H213 .3617 .0499 .6125 .053 Uiso calc R 1 . . H
C22 .4406(4) .2843(4) .6320(3) .0352(10) Uani d . 1 . . C
C23 .5185(4) .4761(5) .7054(4) .0481(13) Uani d . 1 . . C
H231 .5672 .5404 .6982 .058 Uiso calc R 1 . . H
H232 .5437 .4424 .7684 .058 Uiso calc R 1 . . H
H233 .4468 .5099 .6950 .058 Uiso calc R 1 . . H
C24 .5752(3) .3907(4) .5714(3) .0283(8) Uani d . 1 C . C
C25 .5786(3) .2826(4) .5119(3) .0271(8) Uani d . 1 . . C
H25 .5805 .3122 .4495 .032 Uiso calc R 1 C . H
C26 .4900(3) .1931(4) .4978(3) .0285(8) Uani d . 1 C . C

loop_
_atom_site_aniso_label
_atom_site_aniso_U_11
_atom_site_aniso_U_22
_atom_site_aniso_U_33
_atom_site_aniso_U_12
_atom_site_aniso_U_13
_atom_site_aniso_U_23
Pt .02121(8) .02483(8) .02221(7) .00130(6) .00738(5) -.00083(6)
O12 .052(2) .044(2) .070(2) .0140(18) .0320(19) .0010(18)
O14 .045(2) .056(2) .061(2) -.0119(18) .0181(17) -.0272(19)
O16 .0354(18) .069(2) .0298(16) -.0067(17) .0049(14) .0065(16)
O22 .053(2) .062(3) .056(2) -.0054(19) .0377(19) -.0109(18)
O24 .0382(18) .0294(16) .0532(19) -.0027(14) .0157(15) -.0042(14)
O26 .0394(19) .049(2) .0376(17) -.0076(15) .0116(14) -.0142(15)
O1 .067(3) .051(3) .077(3) .000(2) .000(3) -.004(2)
O2 .064(3) .046(3) .116(4) .013(2) .029(3) .023(3)
N1 .0240(16) .0343(19) .0300(16) -.0009(15) .0085(13) .0024(15)
N2 .0255(17) .035(2) .0362(18) .0052(15) .0116(14) .0057(16)
N11 .043(2) .036(2) .0340(19) -.0038(17) .0193(17) -.0070(15)
N13 .0283(19) .045(2) .037(2) .0011(17) .0095(15) -.0037(17)
N21 .0277(18) .0333(19) .0360(18) -.0020(15) .0114(14) -.0048(16)
N23 .0297(18) .0338(19) .0315(18) .0051(15) .0105(14) -.0043(15)
C1 .036(3) .036(3) .030(3) .003(2) .008(2) .007(3)
C2 .035(3) .031(3) .035(3) .006(2) .011(2) .007(2)
C11 .067(4) .061(4) .055(3) -.010(3) .027(3) -.025(3)
C12 .037(2) .035(2) .039(2) .0028(18) .021(2) .0049(18)
C13 .031(3) .094(5) .062(4) -.001(3) .009(2) -.025(3)
C14 .032(2) .031(2) .037(2) -.0012(17) .0154(18) -.0056(17)
C15 .027(2) .029(2) .0291(19) -.0002(17) .0120(15) .0025(16)
C16 .032(2) .037(2) .031(2) -.0034(18) .0136(18) .0047(17)
C21 .029(2) .054(3) .052(3) -.007(2) .017(2) -.004(2)
C22 .029(2) .040(3) .036(2) .0041(18) .0096(18) -.0018(19)
C23 .057(3) .044(3) .048(3) .000(2) .023(2) -.017(2)
C24 .0227(19) .031(2) .031(2) .0052(16) .0073(15) -.0002(16)
C25 .0231(19) .033(2) .0256(18) .0065(16) .0081(15) .0023(15)
C26 .0201(18) .036(2) .0272(17) .0033(17) .0035(14) .0010(17)

loop_
_atom_type_symbol
_atom_type_description
_atom_type_scat_dispersion_real
_atom_type_scat_dispersion_imag
_atom_type_scat_source
Pt Pt -1.7033 8.3905 'International Tables Vol C Tables 4.2.6.8 and 6.1.1.4'
O O .0106 .0060 'International Tables Vol C Tables 4.2.6.8 and 6.1.1.4'
N N .0061 .0033 'International Tables Vol C Tables 4.2.6.8 and 6.1.1.4'
C C .0033 .0016 'International Tables Vol C Tables 4.2.6.8 and 6.1.1.4'
H H .0000 .0000 'International Tables Vol C Tables 4.2.6.8 and 6.1.1.4'

loop_
_geom_angle_atom_site_label_1
_geom_angle_atom_site_label_2
_geom_angle_atom_site_label_3
_geom_angle
_geom_angle_publ_flag
N1 Pt N2 81.70(10) yes
N1 Pt C15 177.00(10) yes
N1 Pt C25 95.20(10) yes
N2 Pt C15 96.90(10) yes
N2 Pt C25 175.60(10) yes
C15 Pt C25 86.4(2) yes
Pt C15 C14 109.5(3) yes
Pt C15 C16 105.3(3) yes
Pt C25 C24 104.8(3) yes
Pt C25 C26 109.9(3) yes
Pt N1 C1 110.0(3) no
Pt N2 C2 109.0(3) no
N1 C1 C2 108.8(4) no
N2 C2 C1 107.0(4) no
Pt N1 C10 107.8(12) no
Pt N2 C20 105.9(10) no
N1 C10 C20 106(2) no
N2 C20 C10 103(2) no
C12 N11 C16 124.0(4) no
C12 N11 C11 116.5(4) no
C16 N11 C11 119.2(4) no
C14 N13 C12 124.6(4) no
C14 N13 C13 118.9(4) no
C12 N13 C13 116.2(4) no
O12 C12 N11 122.3(4) no
O12 C12 N13 121.0(5) no
N11 C12 N13 116.6(4) no
O16 C16 N11 119.3(4) no
N11 C16 C15 116.4(4) no
N13 C14 C15 117.2(4) no
O14 C14 N13 118.6(4) no
O14 C14 C15 124.1(4) yes
C14 C15 C16 115.9(4) yes
O16 C16 C15 124.3(4) yes
C26 N21 C22 123.5(4) no
C26 N21 C21 118.9(4) no
C22 N21 C21 116.9(4) no
C22 N23 C24 123.9(4) no
C22 N23 C23 115.9(4) no
C24 N23 C23 119.6(4) no
O22 C22 N23 121.8(4) no
O22 C22 N21 120.8(4) no
N23 C22 N21 117.4(4) no
O24 C24 N23 119.4(4) no
N23 C24 C25 116.6(4) no
O26 C26 N21 119.3(4) no
N21 C26 C25 117.4(4) no
O24 C24 C25 124.0(4) yes
C24 C25 C26 116.8(4) yes
O26 C26 C25 123.3(4) yes
C22 O22 H21 165(2) no
H11 O1 H12 101(7) no
H21 O2 H22 111(7) no
C10 N1 H1 128.9 no
C1 N1 H1 109.7 no
Pt N1 H1 109.7 no
C10 N1 H2 90.2 no
C1 N1 H2 109.7 no
Pt N1 H2 109.7 no
H1 N1 H2 108.2 no
C2 N2 H7 109.9 no
C20 N2 H7 139.2 no
Pt N2 H7 109.9 no
C2 N2 H8 109.9 no
C20 N2 H8 76.2 no
Pt N2 H8 109.9 no
H7 N2 H8 108.3 no
C2 C1 H3 109.9 no
N1 C1 H3 109.9 no
C2 C1 H4 109.9 no
N1 C1 H4 109.9 no
H3 C1 H4 108.3 no
C1 C2 H5 110.3 no
N2 C2 H5 110.3 no
C1 C2 H6 110.3 no
N2 C2 H6 110.3 no
H5 C2 H6 108.6 no
N1 C10 H30 110.6 no
C20 C10 H30 110.6 no
N1 C10 H40 110.6 no
C20 C10 H40 110.6 no
H30 C10 H40 108.7 no
N2 C20 H50 111.1 no
C10 C20 H50 111.1 no
N2 C20 H60 111.1 no
C10 C20 H60 111.1 no
H50 C20 H60 109.1 no
N13 C13 H131 109.5 no
N13 C13 H132 109.5 no
H131 C13 H132 109.5 no
N13 C13 H133 109.5 no
H131 C13 H133 109.5 no
H132 C13 H133 109.5 no
N11 C11 H111 109.5 no
N11 C11 H112 109.5 no
H111 C11 H112 109.5 no
N11 C11 H113 109.5 no
H111 C11 H113 109.5 no
H112 C11 H113 109.5 no
C14 C15 H15 108.6 no
C16 C15 H15 108.6 no
Pt C15 H15 108.6 no
N21 C21 H211 109.5 no
N21 C21 H212 109.5 no
H211 C21 H212 109.5 no
N21 C21 H213 109.5 no
H211 C21 H213 109.5 no
H212 C21 H213 109.5 no
N23 C23 H231 109.5 no
N23 C23 H232 109.5 no
H231 C23 H232 109.5 no
N23 C23 H233 109.5 no
H231 C23 H233 109.5 no
H232 C23 H233 109.5 no
C26 C25 H25 108.4 no
C24 C25 H25 108.4 no
Pt C25 H25 108.4 no

loop_
_geom_bond_atom_site_label_1
_geom_bond_atom_site_label_2
_geom_bond_site_symmetry_2
_geom_bond_distance
_geom_bond_publ_flag
Pt N1 . 2.087(3) yes
Pt N2 . 2.098(3) yes
Pt C15 . 2.114(4) yes
Pt C25 . 2.117(4) yes
C1 C2 . 1.495(8) no
C10 C20 . 1.52(4) no
N1 C10 . 1.46(3) no
N1 C1 . 1.507(6) no
N2 C2 . 1.501(6) no
N2 C20 . 1.51(2) no
N11 C11 . 1.475(6) no
N11 C12 . 1.382(6) no
N11 C16 . 1.397(6) no
N13 C12 . 1.387(6) no
N13 C13 . 1.474(6) no
N13 C14 . 1.377(6) no
C14 C15 . 1.462(6) yes
C15 C16 . 1.470(6) yes
O12 C12 . 1.214(5) yes
O14 C14 . 1.225(5) yes
O16 C16 . 1.230(5) yes
N21 C21 . 1.474(6) no
N21 C22 . 1.393(6) no
N21 C26 . 1.390(5) no
N23 C22 . 1.379(6) no
N23 C23 . 1.463(5) no
N23 C24 . 1.396(5) no
C24 C25 . 1.467(6) yes
C25 C26 . 1.460(6) yes
O22 C22 . 1.212(5) yes
O24 C24 . 1.226(5) yes
O26 C26 . 1.232(5) yes
O1 H11 . .83(3) no
O1 H12 . .83(3) no
O2 H21 . .82(3) no
O2 H22 . .84(3) no
N1 H1 . .90 no
N1 H2 . .90 no
N2 H7 . .90 no
N2 H8 . .90 no
C1 H3 . .97 no
C1 H4 . .97 no
C2 H5 . .97 no
C2 H6 . .97 no
C10 H30 . .97 no
C10 H40 . .97 no
C20 H50 . .97 no
C20 H60 . .97 no
C11 H111 . .96 no
C11 H112 . .96 no
C11 H113 . .96 no
C13 H131 . .96 no
C13 H132 . .96 no
C13 H133 . .96 no
C15 H15 . .98 no
C21 H211 . .96 no
C21 H212 . .96 no
C21 H213 . .96 no
C23 H231 . .96 no
C23 H232 . .96 no
C23 H233 . .96 no
C25 H25 . .98 no

loop_
_geom_hbond_atom_site_label_D
_geom_hbond_atom_site_label_H
_geom_hbond_atom_site_label_A
_geom_hbond_site_symmetry_A
_geom_hbond_distance_DH
_geom_hbond_distance_HA
_geom_hbond_distance_DA
_geom_hbond_angle_DHA
_geom_hbond_publ_flag
N1 H1 O16 4_566 .90 2.29 3.005(5) 136 yes
N1 H2 O26 3_656 .90 2.08 2.969(5) 169 yes
N2 H7 O12 3_756 .90 2.20 2.915(5) 136 yes
N2 H8 O1 4_566 .90 2.11 2.923(6) 149 yes
O1 H11 O2 4_665 .83(3) 2.06(4) 2.837(7) 154(7) yes
O1 H12 O14 3_766 .83(3) 2.03(3) 2.840(6) 165(7) yes
O2 H21 O22 . .82(3) 2.31(5) 3.040(6) 149(7) yes
O2 H22 O24 2_646 .84(3) 1.99(3) 2.819(5) 171(7) yes

loop_
_geom_torsion_atom_site_label_1
_geom_torsion_atom_site_label_2
_geom_torsion_atom_site_label_3
_geom_torsion_atom_site_label_4
_geom_torsion
_geom_torsion_publ_flag
N2 Pt N1 C10 -14.5(14) no
C15 Pt N1 C10 -77(3) no
C25 Pt N1 C10 162.3(14) no
N2 Pt N1 C1 9.4(4) no
C15 Pt N1 C1 -53(3) no
C25 Pt N1 C1 -173.8(4) no
N1 Pt N2 C2 19.1(3) no
C15 Pt N2 C2 -163.6(3) no
C25 Pt N2 C2 -27.2(19) no
N1 Pt N2 C20 -20.6(11) no
C15 Pt N2 C20 156.7(11) no
C25 Pt N2 C20 -67(2) no
C10 N1 C1 C2 52(3) no
Pt N1 C1 C2 -36.6(6) no
N1 C1 C2 N2 53.0(6) no
C20 N2 C2 C1 47.6(16) no
Pt N2 C2 C1 -44.1(5) no
C1 N1 C10 C20 -53(3) no
Pt N1 C10 C20 47(2) no
C2 N2 C20 C10 -50.2(17) no
Pt N2 C20 C10 50(2) no
N1 C10 C20 N2 -65(2) no
C16 N11 C12 O12 178.6(4) no
C11 N11 C12 O12 -7.8(7) no
C16 N11 C12 N13 -2.3(6) no
C11 N11 C12 N13 171.3(4) no
C14 N13 C12 O12 -176.4(4) no
C13 N13 C12 O12 9.9(7) no
C14 N13 C12 N11 4.5(7) no
C13 N13 C12 N11 -169.3(5) no
C12 N11 C16 O16 168.9(4) no
C11 N11 C16 O16 -4.5(7) no
C12 N11 C16 C15 -13.4(6) no
C11 N11 C16 C15 173.2(4) no
O16 C16 C15 C14 -156.2(4) no
N11 C16 C15 C14 26.2(6) no
O16 C16 C15 Pt 82.6(5) no
N11 C16 C15 Pt -95.0(4) no
N1 Pt C15 C14 28(3) no
N2 Pt C15 C14 -33.5(3) no
C25 Pt C15 C14 149.5(3) no
N1 Pt C15 C16 154(3) no
N2 Pt C15 C16 91.7(3) no
C25 Pt C15 C16 -85.2(3) no
C12 N13 C14 O14 -172.5(4) no
C13 N13 C14 O14 1.1(7) no
C12 N13 C14 C15 9.3(7) no
C13 N13 C14 C15 -177.1(4) no
C16 C15 C14 O14 157.5(5) no
Pt C15 C14 O14 -83.6(5) no
C16 C15 C14 N13 -24.4(6) no
Pt C15 C14 N13 94.6(4) no
H21 O22 C22 N23 -105(7) no
O2 O22 C22 N23 -129.7(10) no
H21 O22 C22 N21 75(7) no
O2 O22 C22 N21 50.6(13) no
C24 N23 C22 O22 -173.6(4) no
C23 N23 C22 O22 -1.8(7) no
C24 N23 C22 N21 6.1(6) no
C23 N23 C22 N21 177.9(4) no
C26 N21 C22 O22 175.1(4) no
C21 N21 C22 O22 4.9(7) no
C26 N21 C22 N23 -4.6(6) no
C21 N21 C22 N23 -174.8(4) no
C22 N23 C24 O24 165.2(4) no
C23 N23 C24 O24 -6.3(6) no
C22 N23 C24 C25 -15.7(6) no
C23 N23 C24 C25 172.8(4) no
O24 C24 C25 C26 -157.9(4) no
N23 C24 C25 C26 23.1(5) no
O24 C24 C25 Pt 80.2(4) no
N23 C24 C25 Pt -98.8(3) no
N1 Pt C25 C26 -39.7(3) no
N2 Pt C25 C26 6.2(19) no
C15 Pt C25 C26 142.9(3) no
N1 Pt C25 C24 86.6(3) no
N2 Pt C25 C24 132.5(17) no
C15 Pt C25 C24 -90.8(3) no
C22 N21 C26 O26 -168.8(4) no
C21 N21 C26 O26 1.3(6) no
C22 N21 C26 C25 12.9(6) no
C21 N21 C26 C25 -177.0(4) no
C24 C25 C26 O26 160.0(4) no
Pt C25 C26 O26 -80.9(4) no
C24 C25 C26 N21 -21.9(5) no
Pt C25 C26 N21 97.2(4) no
